data_2106160
loop_
_publ_author_name
'Moreau, J.M.'
'Paccard, D.'
'le Roy, J.'

_publ_section_title
;
 Cerium-iridium Ce5 Ir3 and Cd5 Ir4
;
_journal_name_full 'Acta Crystallographica B (24,1968-38,1982)'
_journal_page_first 912
_journal_page_last 914
_journal_volume 36
_journal_year 1980
_chemical_formula_sum 'Ce5 Ir4'
_space_group_IT_number 62
_symmetry_space_group_name_Hall '-P 2ac 2n'
_symmetry_space_group_name_H-M 'P n m a'
_cell_angle_alpha 90
_cell_angle_beta 90
_cell_angle_gamma 90
_cell_formula_units_Z 4
_cell_length_a 7.436
_cell_length_b 14.776
_cell_length_c 7.626
_cell_volume 837.902
_citation_journal_id_ASTM ACBCAR
_cod_data_source_file Moreau_ACBCAR_1980_814.cif
_cod_data_source_block Ce5Ir4
_cod_original_cell_volume 837.9017
_cod_database_code 2106160

loop_
_symmetry_equiv_pos_as_xyz
x,y,z
-x+1/2,-y,z+1/2
x+1/2,-y+1/2,-z+1/2
-x,y+1/2,-z
-x,-y,-z
x-1/2,y,-z-1/2
-x-1/2,y-1/2,z-1/2
x,-y-1/2,z

loop_
_atom_site_label
_atom_site_type_symbol
_atom_site_fract_x
_atom_site_fract_y
_atom_site_fract_z
_atom_site_occupancy
_atom_site_U_iso_or_equiv
Ce2 Ce 0.341 0.6228 0.168 1 0.0
Ir1 Ir 0.198 0.25 0.369 1 0.0
Ce1 Ce 0.32 0.25 0.018 1 0.0
Ir2 Ir 0.456 0.25 0.62 1 0.0
Ce3 Ce 0.009 0.4089 0.1783 1 0.0
Ir3 Ir 0.1796 0.5392 0.4583 1 0.0
